data_2242699
loop_
_publ_author_name
'Wang, Sida'
'Liebing, Phil'
'Engelhardt, Felix'
'Hilfert, Liane'
'Busse, Sabine'
'Edelmann, Frank T.'

_publ_section_title
;
 Synthesis and structural characterization of four
 dichloridobis(cyclopropylalkynylamidine)metal complexes
;
_journal_issue 11
_journal_name_full 'Acta Crystallographica Section E'
_journal_page_first 1658
_journal_page_last 1664
_journal_paper_doi 10.1107/S2056989018014895
_journal_volume 74
_journal_year 2018
_chemical_formula_iupac '[Co Cl2 (C18 H28 N2)2]'
_chemical_formula_moiety 'C36 H56 Cl2 Co N4'
_chemical_formula_sum 'C36 H56 Cl2 Co N4'
_chemical_formula_weight 674.67
_chemical_name_systematic Dichloridobis(<i>N</i>,<i>N</i>'-dicyclohexyl-3-cyclopropylprop-2-ynamidine)cobalt(II)
_space_group_crystal_system monoclinic
_space_group_IT_number 14
_space_group_name_Hall '-P 2ybc'
_space_group_name_H-M_alt 'P 1 21/c 1'
_symmetry_space_group_name_Hall '-P 2ybc'
_symmetry_space_group_name_H-M 'P 1 21/c 1'
_atom_sites_solution_hydrogens mixed
_atom_sites_solution_primary dual
_audit_creation_method SHELXL-2018/3
_cell_angle_alpha 90
_cell_angle_beta 91.717(2)
_cell_angle_gamma 90
_cell_formula_units_Z 4
_cell_length_a 13.8898(3)
_cell_length_b 12.5574(3)
_cell_length_c 20.8394(5)
_cell_measurement_reflns_used 25049
_cell_measurement_temperature 153(2)
_cell_measurement_theta_max 27.319
_cell_measurement_theta_min 1.894
_cell_volume 3633.17(15)
_computing_cell_refinement
;
X-Area (Stoe & Cie, 2002)
;
_computing_data_collection
;
X-Area (Stoe & Cie, 2002)
;
_computing_data_reduction
;
X-Area and X-Red (Stoe & Cie, 2002)
;
_computing_molecular_graphics
;
Diamond (Brandenburg, 1999)
;
_computing_publication_material
;
publCIF (Westrip, 2010)
;
_computing_structure_refinement
;
<i>SHELXL2018/3</i> (Sheldrick, 2015b)
;
_computing_structure_solution
;
<i>SHELXT2014/5</i> (Sheldrick, 2015a)
;
_diffrn_ambient_temperature 153(2)
_diffrn_detector_area_resol_mean 6.67
_diffrn_measured_fraction_theta_full 0.999
_diffrn_measured_fraction_theta_max 0.999
_diffrn_measurement_device_type 'Stoe IPDS 2T'
_diffrn_measurement_method 'area detector'
_diffrn_radiation_type MoK\a
_diffrn_radiation_wavelength 0.71073
_diffrn_reflns_av_R_equivalents 0.0417
_diffrn_reflns_av_unetI/netI 0.0345
_diffrn_reflns_limit_h_max 17
_diffrn_reflns_limit_h_min -15
_diffrn_reflns_limit_k_max 15
_diffrn_reflns_limit_k_min -15
_diffrn_reflns_limit_l_max 25
_diffrn_reflns_limit_l_min -25
_diffrn_reflns_number 22018
_diffrn_reflns_theta_full 25.242
_diffrn_reflns_theta_max 25.997
_diffrn_reflns_theta_min 2.187
_diffrn_source 'fine-focus sealed tube'
_exptl_absorpt_coefficient_mu 0.649
_exptl_absorpt_correction_T_max 0.9379
_exptl_absorpt_correction_T_min 0.8074
_exptl_absorpt_correction_type numerical
_exptl_absorpt_process_details
;
X-Area and X-Red (Stoe & Cie, 2002)
;
_exptl_crystal_colour blue
_exptl_crystal_density_diffrn 1.233
_exptl_crystal_description rod
_exptl_crystal_F_000 1444
_exptl_crystal_size_max 0.390
_exptl_crystal_size_mid 0.190
_exptl_crystal_size_min 0.100
_refine_diff_density_max 0.648
_refine_diff_density_min -0.362
_refine_ls_extinction_method none
_refine_ls_goodness_of_fit_ref 1.025
_refine_ls_hydrogen_treatment mixed
_refine_ls_matrix_type full
_refine_ls_number_parameters 394
_refine_ls_number_reflns 7124
_refine_ls_number_restraints 2
_refine_ls_restrained_S_all 1.026
_refine_ls_R_factor_all 0.0474
_refine_ls_R_factor_gt 0.0352
_refine_ls_shift/su_max 0.001
_refine_ls_shift/su_mean 0.000
_refine_ls_structure_factor_coef Fsqd
_refine_ls_weighting_details 'w=1/[\s^2^(Fo^2^)+(0.0426P)^2^+1.0094P] where P=(Fo^2^+2Fc^2^)/3'
_refine_ls_weighting_scheme calc
_refine_ls_wR_factor_gt 0.0788
_refine_ls_wR_factor_ref 0.0831
_reflns_number_gt 5922
_reflns_number_total 7124
_reflns_threshold_expression 'I > 2\s(I)'
_cod_data_source_file zl2740sup1.cif
_cod_data_source_block 6
_cod_database_code 2242699
_shelx_space_group_comment
;
The symmetry employed for this shelxl refinement is uniquely defined
by the following loop, which should always be used as a source of
symmetry information in preference to the above space-group names.
They are only intended as comments.
;
_shelx_estimated_absorpt_t_min 0.786
_shelx_estimated_absorpt_t_max 0.938

loop_
_space_group_symop_operation_xyz
'x, y, z'
'-x, y+1/2, -z+1/2'
'-x, -y, -z'
'x, -y-1/2, z-1/2'

loop_
_atom_site_type_symbol
_atom_site_label
_atom_site_fract_x
_atom_site_fract_y
_atom_site_fract_z
_atom_site_U_iso_or_equiv
_atom_site_adp_type
_atom_site_calc_flag
_atom_site_occupancy
C C1 0.68127(13) 0.26772(14) 0.01098(8) 0.0221(4) Uani d 1
C C2 0.68620(13) 0.33626(15) -0.04462(8) 0.0246(4) Uani d 1
C C3 0.69022(13) 0.39139(14) -0.09095(8) 0.0238(4) Uani d 1
C C4 0.69597(14) 0.45734(15) -0.14694(8) 0.0255(4) Uani d 1
H H2 0.639622 0.453885 -0.177878 0.031 Uiso calc 1
C C5 0.74656(15) 0.56342(15) -0.14185(9) 0.0314(4) Uani d 1
H H3 0.720164 0.623037 -0.168012 0.038 Uiso calc 1
H H4 0.774340 0.584306 -0.099389 0.038 Uiso calc 1
C C6 0.79318(16) 0.47400(17) -0.17614(10) 0.0357(5) Uani d 1
H H5 0.849734 0.439518 -0.154864 0.043 Uiso calc 1
H H6 0.795549 0.478255 -0.223499 0.043 Uiso calc 1
C C7 0.84593(13) 0.30851(14) 0.03345(8) 0.0216(4) Uani d 1
H H7 0.829147 0.375167 0.009358 0.026 Uiso calc 1
C C8 0.90582(13) 0.33917(15) 0.09268(8) 0.0242(4) Uani d 1
H H8 0.923234 0.274419 0.117521 0.029 Uiso calc 1
H H9 0.867750 0.386219 0.120380 0.029 Uiso calc 1
C C9 0.99708(14) 0.39662(17) 0.07312(9) 0.0311(4) Uani d 1
H H11 0.979370 0.464254 0.051400 0.037 Uiso calc 1
H H10 1.036606 0.414083 0.112028 0.037 Uiso calc 1
C C10 1.05599(15) 0.3288(2) 0.02837(10) 0.0386(5) Uani d 1
H H13 1.111608 0.370733 0.013820 0.046 Uiso calc 1
H H12 1.081342 0.266023 0.052129 0.046 Uiso calc 1
C C11 0.99668(15) 0.29143(18) -0.02980(9) 0.0344(5) Uani d 1
H H15 1.035268 0.240872 -0.054871 0.041 Uiso calc 1
H H14 0.980910 0.353300 -0.057618 0.041 Uiso calc 1
C C12 0.90331(14) 0.23711(15) -0.01041(8) 0.0275(4) Uani d 1
H H17 0.863810 0.220094 -0.049399 0.033 Uiso calc 1
H H16 0.918831 0.169466 0.012003 0.033 Uiso calc 1
C C13 0.50831(13) 0.24230(15) -0.01777(8) 0.0251(4) Uani d 1
H H18 0.525235 0.259981 -0.062842 0.030 Uiso calc 1
C C14 0.44241(14) 0.14592(16) -0.01981(9) 0.0293(4) Uani d 1
H H19 0.427183 0.124519 0.024470 0.035 Uiso calc 1
H H20 0.475377 0.085598 -0.040437 0.035 Uiso calc 1
C C15 0.34929(14) 0.17201(16) -0.05751(9) 0.0303(4) Uani d 1
H H22 0.364137 0.184913 -0.103020 0.036 Uiso calc 1
H H21 0.305130 0.110251 -0.055881 0.036 Uiso calc 1
C C16 0.29970(14) 0.26938(18) -0.03075(9) 0.0345(5) Uani d 1
H H24 0.242165 0.286411 -0.058018 0.041 Uiso calc 1
H H23 0.277878 0.253451 0.013014 0.041 Uiso calc 1
C C17 0.36628(16) 0.36497(17) -0.02816(10) 0.0369(5) Uani d 1
H H25 0.333240 0.425682 -0.007993 0.044 Uiso calc 1
H H26 0.382614 0.386012 -0.072302 0.044 Uiso calc 1
C C18 0.45860(15) 0.33863(16) 0.01048(10) 0.0328(4) Uani d 1
H H27 0.502652 0.400597 0.010098 0.039 Uiso calc 1
H H28 0.442784 0.323783 0.055614 0.039 Uiso calc 1
C C19 0.84880(13) 0.27434(14) 0.25053(8) 0.0213(4) Uani d 1
C C20 0.85597(13) 0.34902(14) 0.30319(8) 0.0236(4) Uani d 1
C C21 0.85812(14) 0.41499(15) 0.34448(8) 0.0259(4) Uani d 1
C C22 0.85834(17) 0.49612(17) 0.39270(9) 0.0364(5) Uani d 1
H H30 0.922987 0.522900 0.407681 0.044 Uiso calc 1
C C23 0.7774(2) 0.57704(18) 0.39069(11) 0.0444(6) Uani d 1
H H31 0.793351 0.651330 0.402858 0.053 Uiso calc 1
H H32 0.727111 0.569752 0.356306 0.053 Uiso calc 1
C C24 0.7808(2) 0.4955(2) 0.44195(11) 0.0510(7) Uani d 1
H H34 0.732534 0.437550 0.439489 0.061 Uiso calc 1
H H33 0.798758 0.519109 0.486029 0.061 Uiso calc 1
C C25 0.68956(13) 0.33810(15) 0.22933(8) 0.0235(4) Uani d 1
H H35 0.715959 0.403773 0.250527 0.028 Uiso calc 1
C C26 0.63157(14) 0.37183(15) 0.16962(8) 0.0255(4) Uani d 1
H H37 0.607557 0.307863 0.146445 0.031 Uiso calc 1
H H36 0.673432 0.412041 0.140594 0.031 Uiso calc 1
C C27 0.54659(15) 0.44134(17) 0.18814(9) 0.0336(5) Uani d 1
H H38 0.570996 0.508103 0.207974 0.040 Uiso calc 1
H H39 0.508123 0.460339 0.149046 0.040 Uiso calc 1
C C28 0.48268(16) 0.3839(2) 0.23505(10) 0.0408(5) Uani d 1
H H40 0.429548 0.431574 0.247395 0.049 Uiso calc 1
H H41 0.454034 0.320153 0.214098 0.049 Uiso calc 1
C C29 0.54070(16) 0.3506(2) 0.29479(10) 0.0420(6) Uani d 1
H H43 0.498800 0.310458 0.323824 0.050 Uiso calc 1
H H42 0.564340 0.414812 0.317882 0.050 Uiso calc 1
C C30 0.62621(14) 0.28122(17) 0.27699(9) 0.0310(4) Uani d 1
H H44 0.664916 0.263746 0.316245 0.037 Uiso calc 1
H H45 0.602324 0.213672 0.257887 0.037 Uiso calc 1
C C31 1.01589(13) 0.21371(14) 0.28045(8) 0.0223(4) Uani d 1
H H46 1.000389 0.228954 0.326094 0.027 Uiso calc 1
C C32 1.08503(14) 0.29842(16) 0.25785(9) 0.0296(4) Uani d 1
H H47 1.055450 0.369628 0.262519 0.036 Uiso calc 1
H H48 1.097814 0.287215 0.211865 0.036 Uiso calc 1
C C33 1.17997(15) 0.29393(16) 0.29703(10) 0.0319(4) Uani d 1
H H50 1.224839 0.348128 0.280692 0.038 Uiso calc 1
H H49 1.167746 0.310826 0.342464 0.038 Uiso calc 1
C C34 1.22609(14) 0.18423(17) 0.29290(10) 0.0323(4) Uani d 1
H H52 1.244067 0.170104 0.248086 0.039 Uiso calc 1
H H51 1.285534 0.182371 0.320300 0.039 Uiso calc 1
C C35 1.15711(15) 0.09852(16) 0.31466(10) 0.0311(4) Uani d 1
H H53 1.145601 0.107716 0.360982 0.037 Uiso calc 1
H H54 1.186802 0.027682 0.308657 0.037 Uiso calc 1
C C36 1.06089(14) 0.10306(15) 0.27715(9) 0.0289(4) Uani d 1
H H56 1.071126 0.084213 0.231730 0.035 Uiso calc 1
H H55 1.016155 0.050150 0.295016 0.035 Uiso calc 1
N N1 0.75490(11) 0.25596(12) 0.05117(7) 0.0213(3) Uani d 1
N N2 0.59761(11) 0.21671(13) 0.01815(7) 0.0262(3) Uani d 1
H H1 0.5925(16) 0.1765(16) 0.0506(9) 0.031 Uiso d 1
N N3 0.77203(11) 0.26909(11) 0.21253(7) 0.0211(3) Uani d 1
N N4 0.92585(11) 0.21171(13) 0.24215(7) 0.0232(3) Uani d 1
H H29 0.9211(16) 0.1646(15) 0.2125(9) 0.028 Uiso d 1
Co Co 0.75507(2) 0.17118(2) 0.13474(2) 0.02071(7) Uani d 1
Cl Cl1 0.87506(4) 0.04756(3) 0.12921(2) 0.02899(11) Uani d 1
Cl Cl2 0.61692(4) 0.07705(4) 0.14621(2) 0.03201(11) Uani d 1

loop_
_atom_site_aniso_label
_atom_site_aniso_U_11
_atom_site_aniso_U_22
_atom_site_aniso_U_33
_atom_site_aniso_U_12
_atom_site_aniso_U_13
_atom_site_aniso_U_23
C1 0.0268(9) 0.0219(8) 0.0176(8) -0.0004(7) 0.0012(7) -0.0010(6)
C2 0.0229(9) 0.0268(9) 0.0240(9) -0.0021(8) -0.0024(7) -0.0011(7)
C3 0.0233(9) 0.0248(9) 0.0234(9) -0.0012(7) -0.0011(7) -0.0010(7)
C4 0.0279(10) 0.0252(9) 0.0232(8) -0.0019(8) -0.0026(7) 0.0047(7)
C5 0.0367(11) 0.0265(10) 0.0310(10) -0.0053(9) 0.0014(8) 0.0010(8)
C6 0.0396(12) 0.0349(11) 0.0330(10) 0.0008(10) 0.0105(9) 0.0058(9)
C7 0.0220(9) 0.0234(9) 0.0196(8) -0.0034(7) 0.0007(7) 0.0013(7)
C8 0.0263(9) 0.0264(9) 0.0199(8) -0.0044(8) 0.0012(7) -0.0021(7)
C9 0.0273(10) 0.0412(11) 0.0248(9) -0.0108(9) -0.0008(7) -0.0020(8)
C10 0.0245(10) 0.0573(14) 0.0342(11) -0.0047(10) 0.0040(8) -0.0021(10)
C11 0.0308(11) 0.0451(12) 0.0277(9) -0.0036(9) 0.0081(8) -0.0068(9)
C12 0.0285(10) 0.0314(10) 0.0227(9) -0.0033(8) 0.0038(7) -0.0042(7)
C13 0.0232(9) 0.0290(9) 0.0227(8) -0.0016(8) -0.0029(7) 0.0026(7)
C14 0.0273(10) 0.0281(10) 0.0323(10) -0.0023(8) -0.0014(8) 0.0014(8)
C15 0.0238(9) 0.0354(10) 0.0316(10) -0.0052(8) -0.0024(8) 0.0019(8)
C16 0.0248(10) 0.0504(13) 0.0282(10) 0.0069(9) 0.0013(8) 0.0012(9)
C17 0.0363(12) 0.0352(11) 0.0389(11) 0.0105(10) -0.0014(9) -0.0026(9)
C18 0.0343(11) 0.0303(10) 0.0335(10) 0.0003(9) -0.0027(8) -0.0062(8)
C19 0.0250(9) 0.0219(8) 0.0171(8) 0.0009(7) 0.0027(7) 0.0018(6)
C20 0.0242(9) 0.0256(9) 0.0211(8) 0.0020(8) 0.0006(7) 0.0014(7)
C21 0.0282(10) 0.0280(9) 0.0214(8) 0.0023(8) -0.0002(7) 0.0014(7)
C22 0.0416(12) 0.0371(11) 0.0304(10) 0.0013(10) -0.0008(9) -0.0133(9)
C23 0.0635(16) 0.0295(11) 0.0404(12) 0.0109(11) 0.0054(11) -0.0069(9)
C24 0.0733(18) 0.0509(14) 0.0297(11) 0.0245(13) 0.0150(11) -0.0016(10)
C25 0.0246(9) 0.0261(9) 0.0200(8) 0.0056(8) 0.0010(7) 0.0001(7)
C26 0.0274(10) 0.0292(9) 0.0201(8) 0.0069(8) 0.0017(7) 0.0026(7)
C27 0.0367(11) 0.0393(11) 0.0247(9) 0.0175(9) -0.0003(8) 0.0022(8)
C28 0.0305(11) 0.0610(15) 0.0313(10) 0.0196(11) 0.0069(8) 0.0055(10)
C29 0.0371(12) 0.0635(15) 0.0260(10) 0.0199(11) 0.0098(9) 0.0089(10)
C30 0.0280(10) 0.0415(11) 0.0238(9) 0.0102(9) 0.0046(8) 0.0091(8)
C31 0.0243(9) 0.0239(8) 0.0185(8) 0.0026(7) -0.0019(7) 0.0002(7)
C32 0.0300(10) 0.0267(9) 0.0318(10) -0.0011(8) -0.0043(8) 0.0069(8)
C33 0.0287(10) 0.0299(10) 0.0366(10) -0.0046(9) -0.0070(8) 0.0046(8)
C34 0.0242(10) 0.0399(11) 0.0324(10) 0.0027(9) -0.0030(8) -0.0040(8)
C35 0.0306(10) 0.0259(9) 0.0365(10) 0.0079(8) -0.0057(8) -0.0002(8)
C36 0.0280(10) 0.0233(9) 0.0353(10) 0.0018(8) -0.0021(8) -0.0022(8)
N1 0.0217(8) 0.0223(7) 0.0198(7) -0.0024(6) 0.0009(6) 0.0000(6)
N2 0.0230(8) 0.0312(8) 0.0242(7) -0.0041(7) -0.0040(6) 0.0077(6)
N3 0.0236(8) 0.0213(7) 0.0183(7) 0.0027(6) 0.0003(6) 0.0023(6)
N4 0.0241(8) 0.0253(8) 0.0200(7) 0.0034(7) -0.0027(6) -0.0052(6)
Co 0.02311(13) 0.02012(12) 0.01881(12) -0.00067(10) -0.00071(9) 0.00079(9)
Cl1 0.0338(3) 0.0225(2) 0.0304(2) 0.00481(19) -0.00324(18) -0.00277(17)
Cl2 0.0329(3) 0.0295(2) 0.0336(2) -0.0093(2) 0.00000(19) 0.00584(18)

loop_
_atom_type_symbol
_atom_type_description
_atom_type_scat_dispersion_real
_atom_type_scat_dispersion_imag
_atom_type_scat_source
C C 0.0033 0.0016 'International Tables Vol C Tables 4.2.6.8 and 6.1.1.4'
H H 0.0000 0.0000 'International Tables Vol C Tables 4.2.6.8 and 6.1.1.4'
N N 0.0061 0.0033 'International Tables Vol C Tables 4.2.6.8 and 6.1.1.4'
Co Co 0.3494 0.9721 'International Tables Vol C Tables 4.2.6.8 and 6.1.1.4'
Cl Cl 0.1484 0.1585 'International Tables Vol C Tables 4.2.6.8 and 6.1.1.4'

loop_
_geom_angle_atom_site_label_1
_geom_angle_atom_site_label_2
_geom_angle_atom_site_label_3
_geom_angle
N1 C1 N2 122.55(16)
N1 C1 C2 121.60(16)
N2 C1 C2 115.85(16)
C3 C2 C1 179.04(19)
C2 C3 C4 179.4(2)
C3 C4 C5 119.33(16)
C3 C4 C6 118.63(17)
C5 C4 C6 59.10(13)
C3 C4 H2 116.0
C5 C4 H2 116.0
C6 C4 H2 116.0
C6 C5 C4 60.58(13)
C6 C5 H3 117.7
C4 C5 H3 117.7
C6 C5 H4 117.7
C4 C5 H4 117.7
H3 C5 H4 114.8
C5 C6 C4 60.33(13)
C5 C6 H5 117.7
C4 C6 H5 117.7
C5 C6 H6 117.7
C4 C6 H6 117.7
H5 C6 H6 114.9
N1 C7 C8 111.17(13)
N1 C7 C12 110.67(14)
C8 C7 C12 110.71(15)
N1 C7 H7 108.1
C8 C7 H7 108.1
C12 C7 H7 108.1
C7 C8 C9 110.03(14)
C7 C8 H8 109.7
C9 C8 H8 109.7
C7 C8 H9 109.7
C9 C8 H9 109.7
H8 C8 H9 108.2
C10 C9 C8 111.47(17)
C10 C9 H11 109.3
C8 C9 H11 109.3
C10 C9 H10 109.3
C8 C9 H10 109.3
H11 C9 H10 108.0
C11 C10 C9 111.94(18)
C11 C10 H13 109.2
C9 C10 H13 109.2
C11 C10 H12 109.2
C9 C10 H12 109.2
H13 C10 H12 107.9
C10 C11 C12 111.75(16)
C10 C11 H15 109.3
C12 C11 H15 109.3
C10 C11 H14 109.3
C12 C11 H14 109.3
H15 C11 H14 107.9
C7 C12 C11 111.04(16)
C7 C12 H17 109.4
C11 C12 H17 109.4
C7 C12 H16 109.4
C11 C12 H16 109.4
H17 C12 H16 108.0
N2 C13 C14 109.88(15)
N2 C13 C18 111.35(15)
C14 C13 C18 111.41(16)
N2 C13 H18 108.0
C14 C13 H18 108.0
C18 C13 H18 108.0
C13 C14 C15 110.11(16)
C13 C14 H19 109.6
C15 C14 H19 109.6
C13 C14 H20 109.6
C15 C14 H20 109.6
H19 C14 H20 108.2
C16 C15 C14 111.73(16)
C16 C15 H22 109.3
C14 C15 H22 109.3
C16 C15 H21 109.3
C14 C15 H21 109.3
H22 C15 H21 107.9
C17 C16 C15 111.59(16)
C17 C16 H24 109.3
C15 C16 H24 109.3
C17 C16 H23 109.3
C15 C16 H23 109.3
H24 C16 H23 108.0
C16 C17 C18 110.40(17)
C16 C17 H25 109.6
C18 C17 H25 109.6
C16 C17 H26 109.6
C18 C17 H26 109.6
H25 C17 H26 108.1
C13 C18 C17 110.58(16)
C13 C18 H27 109.5
C17 C18 H27 109.5
C13 C18 H28 109.5
C17 C18 H28 109.5
H27 C18 H28 108.1
N3 C19 N4 121.93(16)
N3 C19 C20 121.86(16)
N4 C19 C20 116.20(16)
C21 C20 C19 175.8(2)
C20 C21 C22 178.0(2)
C21 C22 C24 119.2(2)
C21 C22 C23 118.18(19)
C24 C22 C23 58.57(15)
C21 C22 H30 116.2
C24 C22 H30 116.2
C23 C22 H30 116.2
C24 C23 C22 60.54(15)
C24 C23 H31 117.7
C22 C23 H31 117.7
C24 C23 H32 117.7
C22 C23 H32 117.7
H31 C23 H32 114.8
C23 C24 C22 60.89(16)
C23 C24 H34 117.7
C22 C24 H34 117.7
C23 C24 H33 117.7
C22 C24 H33 117.7
H34 C24 H33 114.8
N3 C25 C26 111.25(14)
N3 C25 C30 110.13(15)
C26 C25 C30 111.19(16)
N3 C25 H35 108.0
C26 C25 H35 108.0
C30 C25 H35 108.0
C25 C26 C27 110.28(14)
C25 C26 H37 109.6
C27 C26 H37 109.6
C25 C26 H36 109.6
C27 C26 H36 109.6
H37 C26 H36 108.1
C28 C27 C26 111.21(17)
C28 C27 H38 109.4
C26 C27 H38 109.4
C28 C27 H39 109.4
C26 C27 H39 109.4
H38 C27 H39 108.0
C29 C28 C27 110.56(19)
C29 C28 H40 109.5
C27 C28 H40 109.5
C29 C28 H41 109.5
C27 C28 H41 109.5
H40 C28 H41 108.1
C28 C29 C30 110.79(16)
C28 C29 H43 109.5
C30 C29 H43 109.5
C28 C29 H42 109.5
C30 C29 H42 109.5
H43 C29 H42 108.1
C25 C30 C29 111.05(17)
C25 C30 H44 109.4
C29 C30 H44 109.4
C25 C30 H45 109.4
C29 C30 H45 109.4
H44 C30 H45 108.0
N4 C31 C32 112.41(14)
N4 C31 C36 107.71(15)
C32 C31 C36 111.12(16)
N4 C31 H46 108.5
C32 C31 H46 108.5
C36 C31 H46 108.5
C31 C32 C33 110.59(15)
C31 C32 H47 109.5
C33 C32 H47 109.5
C31 C32 H48 109.5
C33 C32 H48 109.5
H47 C32 H48 108.1
C34 C33 C32 111.12(16)
C34 C33 H50 109.4
C32 C33 H50 109.4
C34 C33 H49 109.4
C32 C33 H49 109.4
H50 C33 H49 108.0
C35 C34 C33 110.73(16)
C35 C34 H52 109.5
C33 C34 H52 109.5
C35 C34 H51 109.5
C33 C34 H51 109.5
H52 C34 H51 108.1
C34 C35 C36 111.74(16)
C34 C35 H53 109.3
C36 C35 H53 109.3
C34 C35 H54 109.3
C36 C35 H54 109.3
H53 C35 H54 107.9
C31 C36 C35 111.34(16)
C31 C36 H56 109.4
C35 C36 H56 109.4
C31 C36 H55 109.4
C35 C36 H55 109.4
H56 C36 H55 108.0
C1 N1 C7 116.47(14)
C1 N1 Co 125.79(12)
C7 N1 Co 117.74(11)
C1 N2 C13 124.21(15)
C1 N2 H1 117.9(16)
C13 N2 H1 116.6(16)
C19 N3 C25 116.56(14)
C19 N3 Co 125.60(12)
C25 N3 Co 117.81(11)
C19 N4 C31 126.16(15)
C19 N4 H29 117.0(15)
C31 N4 H29 116.8(15)
N1 Co N3 111.12(6)
N1 Co Cl2 112.43(4)
N3 Co Cl2 107.90(4)
N1 Co Cl1 107.08(4)
N3 Co Cl1 112.48(4)
Cl2 Co Cl1 105.76(2)

loop_
_geom_bond_atom_site_label_1
_geom_bond_atom_site_label_2
_geom_bond_distance
C1 N1 1.311(2)
C1 N2 1.339(2)
C1 C2 1.447(2)
C2 C3 1.191(3)
C3 C4 1.435(2)
C4 C5 1.508(3)
C4 C6 1.512(3)
C4 H2 1.0000
C5 C6 1.490(3)
C5 H3 0.9900
C5 H4 0.9900
C6 H5 0.9900
C6 H6 0.9900
C7 N1 1.483(2)
C7 C8 1.517(2)
C7 C12 1.523(2)
C7 H7 1.0000
C8 C9 1.525(3)
C8 H8 0.9900
C8 H9 0.9900
C9 C10 1.520(3)
C9 H11 0.9900
C9 H10 0.9900
C10 C11 1.519(3)
C10 H13 0.9900
C10 H12 0.9900
C11 C12 1.530(3)
C11 H15 0.9900
C11 H14 0.9900
C12 H17 0.9900
C12 H16 0.9900
C13 N2 1.465(2)
C13 C14 1.517(3)
C13 C18 1.520(3)
C13 H18 1.0000
C14 C15 1.529(3)
C14 H19 0.9900
C14 H20 0.9900
C15 C16 1.518(3)
C15 H22 0.9900
C15 H21 0.9900
C16 C17 1.515(3)
C16 H24 0.9900
C16 H23 0.9900
C17 C18 1.530(3)
C17 H25 0.9900
C17 H26 0.9900
C18 H27 0.9900
C18 H28 0.9900
C19 N3 1.311(2)
C19 N4 1.344(2)
C19 C20 1.445(2)
C20 C21 1.194(3)
C21 C22 1.431(3)
C22 C24 1.510(3)
C22 C23 1.515(3)
C22 H30 1.0000
C23 C24 1.479(3)
C23 H31 0.9900
C23 H32 0.9900
C24 H34 0.9900
C24 H33 0.9900
C25 N3 1.487(2)
C25 C26 1.522(2)
C25 C30 1.524(2)
C25 H35 1.0000
C26 C27 1.527(3)
C26 H37 0.9900
C26 H36 0.9900
C27 C28 1.522(3)
C27 H38 0.9900
C27 H39 0.9900
C28 C29 1.521(3)
C28 H40 0.9900
C28 H41 0.9900
C29 C30 1.528(3)
C29 H43 0.9900
C29 H42 0.9900
C30 H44 0.9900
C30 H45 0.9900
C31 N4 1.463(2)
C31 C32 1.517(3)
C31 C36 1.526(3)
C31 H46 1.0000
C32 C33 1.531(3)
C32 H47 0.9900
C32 H48 0.9900
C33 C34 1.523(3)
C33 H50 0.9900
C33 H49 0.9900
C34 C35 1.519(3)
C34 H52 0.9900
C34 H51 0.9900
C35 C36 1.529(3)
C35 H53 0.9900
C35 H54 0.9900
C36 H56 0.9900
C36 H55 0.9900
N1 Co 2.0412(14)
N2 H1 0.848(15)
N3 Co 2.0426(14)
N4 H29 0.856(15)
Co Cl2 2.2725(5)
Co Cl1 2.2830(5)

loop_
_geom_hbond_atom_site_label_D
_geom_hbond_atom_site_label_H
_geom_hbond_atom_site_label_A
_geom_hbond_site_symmetry_A
_geom_hbond_distance_DH
_geom_hbond_distance_HA
_geom_hbond_distance_DA
_geom_hbond_angle_DHA
_geom_hbond_publ_flag
N2 H1 Cl2 . 0.848(15) 2.368(16) 3.1979(16) 166(2) yes
N4 H29 Cl1 . 0.856(15) 2.349(16) 3.1917(15) 168(2) yes
C22 H30 Cl1 2_755 1.00 2.95 3.800(2) 143.8 yes
C33 H49 Cl1 2_755 0.99 3.09 3.628(2) 115.3 yes
C28 H40 Cl2 2_655 0.99 2.96 3.758(2) 138.5 yes

loop_
_geom_torsion_atom_site_label_1
_geom_torsion_atom_site_label_2
_geom_torsion_atom_site_label_3
_geom_torsion_atom_site_label_4
_geom_torsion
C3 C4 C5 C6 107.7(2)
C3 C4 C6 C5 -108.88(19)
N1 C7 C8 C9 -177.91(15)
C12 C7 C8 C9 58.6(2)
C7 C8 C9 C10 -57.1(2)
C8 C9 C10 C11 54.2(2)
C9 C10 C11 C12 -52.3(3)
N1 C7 C12 C11 179.12(15)
C8 C7 C12 C11 -57.1(2)
C10 C11 C12 C7 53.7(2)
N2 C13 C14 C15 -179.74(15)
C18 C13 C14 C15 56.4(2)
C13 C14 C15 C16 -55.0(2)
C14 C15 C16 C17 55.4(2)
C15 C16 C17 C18 -55.7(2)
N2 C13 C18 C17 179.27(16)
C14 C13 C18 C17 -57.7(2)
C16 C17 C18 C13 56.6(2)
C21 C22 C23 C24 108.7(2)
C21 C22 C24 C23 -107.0(2)
N3 C25 C26 C27 179.25(16)
C30 C25 C26 C27 56.1(2)
C25 C26 C27 C28 -56.9(2)
C26 C27 C28 C29 57.3(2)
C27 C28 C29 C30 -56.5(3)
N3 C25 C30 C29 -179.81(16)
C26 C25 C30 C29 -56.0(2)
C28 C29 C30 C25 56.0(3)
N4 C31 C32 C33 -177.17(15)
C36 C31 C32 C33 -56.4(2)
C31 C32 C33 C34 57.3(2)
C32 C33 C34 C35 -56.4(2)
C33 C34 C35 C36 55.0(2)
N4 C31 C36 C35 178.57(15)
C32 C31 C36 C35 55.0(2)
C34 C35 C36 C31 -54.4(2)
N2 C1 N1 C7 173.79(16)
C2 C1 N1 C7 -5.4(2)
N2 C1 N1 Co -5.6(2)
C2 C1 N1 Co 175.14(12)
C8 C7 N1 C1 150.77(16)
C12 C7 N1 C1 -85.76(19)
C8 C7 N1 Co -29.76(18)
C12 C7 N1 Co 93.71(15)
N1 C1 N2 C13 167.74(17)
C2 C1 N2 C13 -13.0(3)
C14 C13 N2 C1 156.28(17)
C18 C13 N2 C1 -79.8(2)
N4 C19 N3 C25 176.46(15)
C20 C19 N3 C25 -4.6(2)
N4 C19 N3 Co -1.4(2)
C20 C19 N3 Co 177.62(12)
C26 C25 N3 C19 149.59(16)
C30 C25 N3 C19 -86.66(19)
C26 C25 N3 Co -32.41(18)
C30 C25 N3 Co 91.34(15)
N3 C19 N4 C31 177.89(16)
C20 C19 N4 C31 -1.1(3)
C32 C31 N4 C19 -83.8(2)
C36 C31 N4 C19 153.48(17)

_cod_database_fobs_code 2242699
